data_7237961
loop_
_publ_author_name
'Chen, Yating'
'Zhang, Xinyu'
'Wang, Mengzhu'
'Peng, Jingqing'
'Zhou, Yunbing'
'Huang, Xiaobo'
'Gao, Wenxia'
'Liu, Miaochang'
'Wu, Huayue'

_publ_section_title
;
 Mechanofluorochromism, polymorphism and thermochromism of novel D--\p--A
 piperidin-1-yl-substitued isoquinoline derivatives
;
_journal_issue 40
_journal_name_full 'Journal of Materials Chemistry C'
_journal_page_first 12580
_journal_paper_doi 10.1039/C9TC03942B
_journal_volume 7
_journal_year 2019
_chemical_absolute_configuration unk
_chemical_formula_sum 'C37 H30 N4'
_chemical_formula_weight 530.65
_space_group_crystal_system orthorhombic
_space_group_IT_number 33
_space_group_name_Hall 'P 2c -2n'
_space_group_name_H-M_alt 'P n a 21'
_atom_sites_solution_hydrogens geom
_audit_creation_method SHELXL-2013
_audit_update_record
;
2019-07-12 deposited with the CCDC.	2019-09-18 downloaded from the CCDC.
;
_cell_angle_alpha 90
_cell_angle_beta 90
_cell_angle_gamma 90
_cell_formula_units_Z 4
_cell_length_a 8.1632(4)
_cell_length_b 33.999(2)
_cell_length_c 10.2383(5)
_cell_measurement_reflns_used 5971
_cell_measurement_temperature 293(2)
_cell_measurement_theta_max 54.451
_cell_measurement_theta_min 4.792
_cell_volume 2841.5(3)
_computing_cell_refinement 'Bruker SAINT'
_computing_data_collection 'Bruker APEX2'
_computing_data_reduction 'Bruker SAINT'
_computing_molecular_graphics 'Bruker SHELXTL'
_computing_publication_material 'Bruker SHELXTL'
_computing_structure_refinement 'SHELXL-2013 (Sheldrick, 2013)'
_computing_structure_solution 'SHELXS-97 (Sheldrick 2008)'
_diffrn_ambient_temperature 293(2)
_diffrn_measured_fraction_theta_full 0.998
_diffrn_measured_fraction_theta_max 0.998
_diffrn_measurement_device_type 'Bruker APEX-II CCD'
_diffrn_measurement_method '\f and \w scans'
_diffrn_radiation_type MoK\a
_diffrn_radiation_wavelength 0.71073
_diffrn_reflns_av_R_equivalents 0.0563
_diffrn_reflns_av_unetI/netI 0.0511
_diffrn_reflns_Laue_measured_fraction_full 0.998
_diffrn_reflns_Laue_measured_fraction_max 0.998
_diffrn_reflns_limit_h_max 10
_diffrn_reflns_limit_h_min -10
_diffrn_reflns_limit_k_max 41
_diffrn_reflns_limit_k_min -36
_diffrn_reflns_limit_l_max 12
_diffrn_reflns_limit_l_min -12
_diffrn_reflns_number 23645
_diffrn_reflns_point_group_measured_fraction_full 0.994
_diffrn_reflns_point_group_measured_fraction_max 0.993
_diffrn_reflns_theta_full 25.242
_diffrn_reflns_theta_max 25.992
_diffrn_reflns_theta_min 2.566
_exptl_absorpt_coefficient_mu 0.074
_exptl_absorpt_correction_T_max 0.7456
_exptl_absorpt_correction_T_min 0.6548
_exptl_absorpt_correction_type multi-scan
_exptl_absorpt_process_details sadabs
_exptl_crystal_colour yellow
_exptl_crystal_density_diffrn 1.240
_exptl_crystal_description prismatic
_exptl_crystal_F_000 1120
_exptl_crystal_size_max 0.20
_exptl_crystal_size_mid 0.14
_exptl_crystal_size_min 0.10
_refine_diff_density_max 0.136
_refine_diff_density_min -0.120
_refine_diff_density_rms 0.034
_refine_ls_abs_structure_details
; 
 Flack x determined using 1576 quotients [(I+)-(I-)]/[(I+)+(I-)] 
 (Parsons and Flack (2004), Acta Cryst. A60, s61). 
;
_refine_ls_abs_structure_Flack 0.0(10)
_refine_ls_extinction_coef 0.0134(17)
_refine_ls_extinction_expression Fc^*^=kFc[1+0.001xFc^2^\l^3^/sin(2\q)]^-1/4^
_refine_ls_extinction_method SHELXL
_refine_ls_goodness_of_fit_ref 1.056
_refine_ls_hydrogen_treatment constr
_refine_ls_matrix_type full
_refine_ls_number_parameters 373
_refine_ls_number_reflns 5532
_refine_ls_number_restraints 1
_refine_ls_restrained_S_all 1.056
_refine_ls_R_factor_all 0.0704
_refine_ls_R_factor_gt 0.0445
_refine_ls_shift/su_max 0.001
_refine_ls_shift/su_mean 0.000
_refine_ls_structure_factor_coef Fsqd
_refine_ls_weighting_details 'w=1/[\s^2^(Fo^2^)+(0.0508P)^2^+0.0461P] where P=(Fo^2^+2Fc^2^)/3'
_refine_ls_weighting_scheme calc
_refine_ls_wR_factor_gt 0.0967
_refine_ls_wR_factor_ref 0.1109
_reflns_Friedel_coverage 0.879
_reflns_Friedel_fraction_full 0.989
_reflns_Friedel_fraction_max 0.988
_reflns_number_gt 4175
_reflns_number_total 5532
_reflns_threshold_expression 'I > 2\s(I)'
_cod_data_source_file c9tc03942b2.cif
_cod_data_source_block dd19095
_cod_database_code 7237961
_shelx_space_group_comment
; 
The symmetry employed for this shelxl refinement is uniquely defined 
by the following loop, which should always be used as a source of 
symmetry information in preference to the above space-group names. 
They are only intended as comments. 
;
_shelxl_version_number 2013-4

loop_
_space_group_symop_operation_xyz
'x, y, z'
'-x, -y, z+1/2'
'x+1/2, -y+1/2, z'
'-x+1/2, y+1/2, z+1/2'

loop_
_atom_site_label
_atom_site_type_symbol
_atom_site_fract_x
_atom_site_fract_y
_atom_site_fract_z
_atom_site_U_iso_or_equiv
_atom_site_adp_type
_atom_site_occupancy
_atom_site_site_symmetry_order
_atom_site_calc_flag
_atom_site_refinement_flags_posn
_atom_site_refinement_flags_adp
N1 N -0.2193(4) 0.73631(9) 0.7503(3) 0.0583(8) Uani 1 1 d . .
N2 N 0.1163(4) 0.66437(9) 0.1427(4) 0.0757(10) Uani 1 1 d . .
N3 N -0.2031(4) 0.67049(8) 0.6922(3) 0.0525(7) Uani 1 1 d . .
N4 N 0.4448(3) 0.48804(7) 0.5605(3) 0.0442(7) Uani 1 1 d . .
C1 C -0.2191(5) 0.77524(11) 0.7193(4) 0.0579(10) Uani 1 1 d . .
C2 C -0.1913(4) 0.78782(11) 0.5958(4) 0.0550(9) Uani 1 1 d . .
H2 H -0.2046 0.8143 0.5757 0.066 Uiso 1 1 calc R U
C3 C -0.1424(4) 0.76141(9) 0.4977(3) 0.0459(8) Uani 1 1 d . .
C4 C -0.1023(4) 0.77422(10) 0.3707(4) 0.0528(9) Uani 1 1 d . .
H4 H -0.1157 0.8007 0.3505 0.063 Uiso 1 1 calc R U
C5 C -0.0450(4) 0.74980(10) 0.2764(4) 0.0517(9) Uani 1 1 d . .
C6 C -0.0179(4) 0.70989(10) 0.3130(4) 0.0463(8) Uani 1 1 d . .
C7 C -0.0535(4) 0.69565(9) 0.4378(3) 0.0416(8) Uani 1 1 d . .
C8 C -0.1288(4) 0.72101(9) 0.5308(3) 0.0431(8) Uani 1 1 d . .
C9 C -0.1849(4) 0.71029(10) 0.6591(4) 0.0485(9) Uani 1 1 d . .
C10 C -0.2572(6) 0.80297(12) 0.8293(5) 0.0861(14) Uani 1 1 d . .
H10A H -0.1617 0.8062 0.8830 0.129 Uiso 1 1 calc R U
H10B H -0.3450 0.7924 0.8810 0.129 Uiso 1 1 calc R U
H10C H -0.2893 0.8280 0.7943 0.129 Uiso 1 1 calc R U
C11 C -0.0034(5) 0.76381(11) 0.1415(4) 0.0722(12) Uani 1 1 d . .
H11A H -0.0613 0.7482 0.0784 0.108 Uiso 1 1 calc R U
H11B H 0.1124 0.7613 0.1274 0.108 Uiso 1 1 calc R U
H11C H -0.0347 0.7909 0.1325 0.108 Uiso 1 1 calc R U
C12 C 0.0571(4) 0.68403(11) 0.2197(4) 0.0523(9) Uani 1 1 d . .
C13 C 0.0052(4) 0.65681(9) 0.4688(3) 0.0441(8) Uani 1 1 d . .
C14 C 0.0764(4) 0.62648(9) 0.4826(3) 0.0452(8) Uani 1 1 d . .
C15 C 0.1665(4) 0.59084(9) 0.5024(3) 0.0427(7) Uani 1 1 d . .
C16 C 0.2366(4) 0.57131(10) 0.3976(3) 0.0494(8) Uani 1 1 d . .
H16 H 0.2226 0.5811 0.3135 0.059 Uiso 1 1 calc R U
C17 C 0.3272(4) 0.53740(10) 0.4170(3) 0.0491(8) Uani 1 1 d . .
H17 H 0.3734 0.5245 0.3458 0.059 Uiso 1 1 calc R U
C18 C 0.3493(4) 0.52261(9) 0.5407(3) 0.0418(7) Uani 1 1 d . .
C19 C 0.2793(4) 0.54150(10) 0.6456(3) 0.0504(9) Uani 1 1 d . .
H19 H 0.2935 0.5316 0.7294 0.060 Uiso 1 1 calc R U
C20 C 0.1880(4) 0.57523(10) 0.6266(3) 0.0518(9) Uani 1 1 d . .
H20 H 0.1403 0.5877 0.6980 0.062 Uiso 1 1 calc R U
C21 C 0.6074(4) 0.48335(9) 0.5196(3) 0.0413(8) Uani 1 1 d . .
C22 C 0.7135(4) 0.51104(10) 0.4692(3) 0.0490(8) Uani 1 1 d . .
H22 H 0.6797 0.5367 0.4532 0.059 Uiso 1 1 calc R U
C23 C 0.8706(4) 0.49923(11) 0.4437(3) 0.0537(9) Uani 1 1 d . .
H23 H 0.9453 0.5175 0.4118 0.064 Uiso 1 1 calc R U
C24 C 0.9213(4) 0.46090(11) 0.4640(4) 0.0554(9) Uani 1 1 d . .
H24 H 1.0279 0.4537 0.4425 0.066 Uiso 1 1 calc R U
C25 C 0.8162(4) 0.43317(11) 0.5155(4) 0.0529(9) Uani 1 1 d . .
H25 H 0.8511 0.4075 0.5301 0.064 Uiso 1 1 calc R U
C26 C 0.6570(4) 0.44446(9) 0.5451(3) 0.0425(8) Uani 1 1 d . .
C27 C 0.5204(4) 0.42492(9) 0.6062(3) 0.0421(8) Uani 1 1 d . .
C28 C 0.4957(4) 0.38721(9) 0.6564(4) 0.0558(10) Uani 1 1 d . .
H28 H 0.5780 0.3684 0.6513 0.067 Uiso 1 1 calc R U
C29 C 0.3482(5) 0.37835(11) 0.7132(4) 0.0647(11) Uani 1 1 d . .
H29 H 0.3314 0.3534 0.7475 0.078 Uiso 1 1 calc R U
C30 C 0.2234(5) 0.40596(11) 0.7205(4) 0.0581(10) Uani 1 1 d . .
H30 H 0.1246 0.3991 0.7595 0.070 Uiso 1 1 calc R U
C31 C 0.2431(4) 0.44321(10) 0.6713(3) 0.0477(8) Uani 1 1 d . .
H31 H 0.1589 0.4616 0.6756 0.057 Uiso 1 1 calc R U
C32 C 0.3921(4) 0.45250(8) 0.6150(3) 0.0398(7) Uani 1 1 d . .
C33 C -0.3253(4) 0.64919(11) 0.6134(4) 0.0617(10) Uani 1 1 d . .
H33A H -0.3072 0.6548 0.5217 0.074 Uiso 1 1 calc R U
H33B H -0.4341 0.6584 0.6361 0.074 Uiso 1 1 calc R U
C34 C -0.3162(5) 0.60571(11) 0.6349(5) 0.0756(12) Uani 1 1 d . .
H34A H -0.2126 0.5959 0.6018 0.091 Uiso 1 1 calc R U
H34B H -0.4035 0.5929 0.5866 0.091 Uiso 1 1 calc R U
C35 C -0.3314(7) 0.59542(14) 0.7780(5) 0.0907(16) Uani 1 1 d . .
H35A H -0.3119 0.5675 0.7901 0.109 Uiso 1 1 calc R U
H35B H -0.4413 0.6013 0.8082 0.109 Uiso 1 1 calc R U
C36 C -0.2080(6) 0.61884(13) 0.8562(5) 0.0806(14) Uani 1 1 d . .
H36A H -0.2232 0.6135 0.9485 0.097 Uiso 1 1 calc R U
H36B H -0.0982 0.6107 0.8324 0.097 Uiso 1 1 calc R U
C37 C -0.2263(5) 0.66217(11) 0.8321(4) 0.0672(11) Uani 1 1 d . .
H37A H -0.3344 0.6707 0.8592 0.081 Uiso 1 1 calc R U
H37B H -0.1457 0.6765 0.8829 0.081 Uiso 1 1 calc R U

loop_
_atom_site_aniso_label
_atom_site_aniso_U_11
_atom_site_aniso_U_22
_atom_site_aniso_U_33
_atom_site_aniso_U_23
_atom_site_aniso_U_13
_atom_site_aniso_U_12
N1 0.0660(19) 0.052(2) 0.0568(19) -0.0076(16) -0.0008(15) 0.0072(15)
N2 0.094(2) 0.060(2) 0.073(2) -0.0029(19) 0.019(2) 0.0109(19)
N3 0.0648(18) 0.0451(18) 0.0476(17) 0.0040(14) 0.0008(14) -0.0006(14)
N4 0.0450(15) 0.0348(15) 0.0527(17) 0.0063(12) 0.0067(13) 0.0065(12)
C1 0.059(2) 0.049(2) 0.066(3) -0.0111(19) -0.0030(19) 0.0085(18)
C2 0.055(2) 0.039(2) 0.071(3) -0.0044(19) -0.0116(18) 0.0086(15)
C3 0.0453(18) 0.0366(19) 0.056(2) 0.0007(16) -0.0085(16) 0.0067(15)
C4 0.055(2) 0.034(2) 0.069(2) 0.0066(17) -0.0083(18) 0.0089(16)
C5 0.057(2) 0.039(2) 0.059(2) 0.0090(17) -0.0024(17) 0.0069(17)
C6 0.0425(18) 0.0408(19) 0.056(2) 0.0012(17) -0.0013(16) 0.0037(15)
C7 0.0391(17) 0.0338(18) 0.0518(19) 0.0030(15) -0.0041(14) 0.0027(14)
C8 0.0424(17) 0.0365(18) 0.050(2) 0.0008(15) -0.0054(15) 0.0054(14)
C9 0.0477(19) 0.043(2) 0.055(2) -0.0005(17) -0.0046(16) 0.0053(15)
C10 0.116(4) 0.070(3) 0.072(3) -0.021(3) 0.004(3) 0.014(3)
C11 0.090(3) 0.059(2) 0.068(3) 0.018(2) 0.010(2) 0.011(2)
C12 0.058(2) 0.042(2) 0.057(2) 0.0042(18) 0.0052(18) 0.0019(17)
C13 0.0457(17) 0.0374(19) 0.0493(19) 0.0023(15) -0.0028(15) 0.0020(15)
C14 0.0502(18) 0.0349(19) 0.051(2) 0.0033(15) -0.0009(15) 0.0018(15)
C15 0.0469(17) 0.0322(17) 0.0491(19) 0.0031(15) 0.0034(15) 0.0023(14)
C16 0.058(2) 0.047(2) 0.0432(19) 0.0114(16) 0.0087(16) 0.0094(17)
C17 0.054(2) 0.046(2) 0.047(2) 0.0001(16) 0.0103(16) 0.0134(16)
C18 0.0420(17) 0.0333(17) 0.0503(19) 0.0071(15) 0.0061(15) 0.0064(14)
C19 0.062(2) 0.047(2) 0.042(2) 0.0058(16) 0.0062(17) 0.0142(17)
C20 0.062(2) 0.047(2) 0.047(2) 0.0005(17) 0.0093(17) 0.0150(16)
C21 0.0451(18) 0.0384(19) 0.0405(18) -0.0001(14) 0.0023(14) 0.0057(14)
C22 0.054(2) 0.040(2) 0.053(2) -0.0021(16) 0.0053(16) 0.0011(15)
C23 0.0483(19) 0.058(2) 0.055(2) 0.0016(18) 0.0005(16) -0.0049(18)
C24 0.0416(18) 0.068(3) 0.057(2) -0.0012(19) -0.0031(16) 0.0094(18)
C25 0.053(2) 0.049(2) 0.056(2) 0.0014(18) -0.0088(17) 0.0133(17)
C26 0.0476(18) 0.0384(18) 0.0413(18) -0.0013(14) -0.0060(15) 0.0051(15)
C27 0.0499(18) 0.0354(18) 0.0411(18) 0.0001(15) -0.0081(15) 0.0023(14)
C28 0.062(2) 0.035(2) 0.070(3) 0.0036(18) -0.0096(19) 0.0068(17)
C29 0.079(3) 0.043(2) 0.071(3) 0.0116(19) -0.002(2) -0.005(2)
C30 0.060(2) 0.053(2) 0.061(2) 0.0063(19) 0.0047(18) -0.0104(19)
C31 0.0476(19) 0.045(2) 0.051(2) -0.0010(16) -0.0023(15) 0.0014(15)
C32 0.0462(17) 0.0341(17) 0.0392(17) 0.0019(15) -0.0042(14) 0.0022(14)
C33 0.057(2) 0.057(2) 0.071(3) 0.001(2) 0.0010(19) -0.0033(17)
C34 0.078(3) 0.052(3) 0.097(4) -0.001(2) 0.014(2) -0.011(2)
C35 0.105(4) 0.063(3) 0.103(4) 0.019(3) 0.037(3) -0.008(3)
C36 0.101(4) 0.070(3) 0.071(3) 0.023(2) 0.021(3) 0.009(3)
C37 0.077(3) 0.072(3) 0.053(2) 0.009(2) 0.008(2) 0.006(2)

loop_
_atom_type_symbol
_atom_type_description
_atom_type_scat_dispersion_real
_atom_type_scat_dispersion_imag
_atom_type_scat_source
C C 0.0033 0.0016 'International Tables Vol C Tables 4.2.6.8 and 6.1.1.4'
H H 0.0000 0.0000 'International Tables Vol C Tables 4.2.6.8 and 6.1.1.4'
N N 0.0061 0.0033 'International Tables Vol C Tables 4.2.6.8 and 6.1.1.4'

loop_
_geom_angle_atom_site_label_1
_geom_angle_atom_site_label_2
_geom_angle_atom_site_label_3
_geom_angle
C9 N1 C1 119.2(3)
C9 N3 C37 115.7(3)
C9 N3 C33 114.4(3)
C37 N3 C33 110.6(3)
C32 N4 C21 108.2(2)
C32 N4 C18 126.9(2)
C21 N4 C18 124.7(3)
C2 C1 N1 121.7(3)
C2 C1 C10 122.5(4)
N1 C1 C10 115.8(4)
C1 C2 C3 120.9(3)
C1 C2 H2 119.5
C3 C2 H2 119.5
C2 C3 C4 121.9(3)
C2 C3 C8 118.0(3)
C4 C3 C8 120.1(3)
C5 C4 C3 123.2(3)
C5 C4 H4 118.4
C3 C4 H4 118.4
C4 C5 C6 116.7(3)
C4 C5 C11 122.6(3)
C6 C5 C11 120.6(3)
C7 C6 C5 122.6(3)
C7 C6 C12 119.0(3)
C5 C6 C12 118.3(3)
C6 C7 C8 119.4(3)
C6 C7 C13 116.7(3)
C8 C7 C13 123.5(3)
C3 C8 C7 117.4(3)
C3 C8 C9 116.0(3)
C7 C8 C9 126.5(3)
N1 C9 N3 117.0(3)
N1 C9 C8 123.1(3)
N3 C9 C8 119.9(3)
C1 C10 H10A 109.5
C1 C10 H10B 109.5
H10A C10 H10B 109.5
C1 C10 H10C 109.5
H10A C10 H10C 109.5
H10B C10 H10C 109.5
C5 C11 H11A 109.5
C5 C11 H11B 109.5
H11A C11 H11B 109.5
C5 C11 H11C 109.5
H11A C11 H11C 109.5
H11B C11 H11C 109.5
N2 C12 C6 177.9(4)
C14 C13 C7 169.0(4)
C13 C14 C15 177.7(4)
C16 C15 C20 118.3(3)
C16 C15 C14 120.6(3)
C20 C15 C14 121.2(3)
C17 C16 C15 120.6(3)
C17 C16 H16 119.7
C15 C16 H16 119.7
C18 C17 C16 120.4(3)
C18 C17 H17 119.8
C16 C17 H17 119.8
C19 C18 C17 119.6(3)
C19 C18 N4 120.1(3)
C17 C18 N4 120.3(3)
C18 C19 C20 120.1(3)
C18 C19 H19 119.9
C20 C19 H19 119.9
C19 C20 C15 120.9(3)
C19 C20 H20 119.5
C15 C20 H20 119.5
C22 C21 N4 129.0(3)
C22 C21 C26 122.0(3)
N4 C21 C26 108.9(3)
C23 C22 C21 117.3(3)
C23 C22 H22 121.3
C21 C22 H22 121.3
C22 C23 C24 121.9(3)
C22 C23 H23 119.1
C24 C23 H23 119.1
C25 C24 C23 121.0(3)
C25 C24 H24 119.5
C23 C24 H24 119.5
C24 C25 C26 118.5(3)
C24 C25 H25 120.8
C26 C25 H25 120.8
C25 C26 C21 119.3(3)
C25 C26 C27 133.8(3)
C21 C26 C27 106.9(3)
C28 C27 C32 118.7(3)
C28 C27 C26 134.0(3)
C32 C27 C26 107.3(3)
C29 C28 C27 119.0(3)
C29 C28 H28 120.5
C27 C28 H28 120.5
C28 C29 C30 121.3(4)
C28 C29 H29 119.4
C30 C29 H29 119.4
C31 C30 C29 121.2(4)
C31 C30 H30 119.4
C29 C30 H30 119.4
C30 C31 C32 117.8(3)
C30 C31 H31 121.1
C32 C31 H31 121.1
C31 C32 N4 129.4(3)
C31 C32 C27 121.9(3)
N4 C32 C27 108.7(3)
N3 C33 C34 111.8(3)
N3 C33 H33A 109.3
C34 C33 H33A 109.3
N3 C33 H33B 109.3
C34 C33 H33B 109.3
H33A C33 H33B 107.9
C33 C34 C35 111.6(4)
C33 C34 H34A 109.3
C35 C34 H34A 109.3
C33 C34 H34B 109.3
C35 C34 H34B 109.3
H34A C34 H34B 108.0
C34 C35 C36 109.7(4)
C34 C35 H35A 109.7
C36 C35 H35A 109.7
C34 C35 H35B 109.7
C36 C35 H35B 109.7
H35A C35 H35B 108.2
C37 C36 C35 111.3(4)
C37 C36 H36A 109.4
C35 C36 H36A 109.4
C37 C36 H36B 109.4
C35 C36 H36B 109.4
H36A C36 H36B 108.0
N3 C37 C36 109.6(3)
N3 C37 H37A 109.7
C36 C37 H37A 109.7
N3 C37 H37B 109.7
C36 C37 H37B 109.7
H37A C37 H37B 108.2

loop_
_geom_bond_atom_site_label_1
_geom_bond_atom_site_label_2
_geom_bond_distance
N1 C9 1.316(4)
N1 C1 1.361(5)
N2 C12 1.141(4)
N3 C9 1.403(4)
N3 C37 1.472(5)
N3 C33 1.473(5)
N4 C32 1.399(4)
N4 C21 1.401(4)
N4 C18 1.425(4)
C1 C2 1.354(5)
C1 C10 1.501(5)
C2 C3 1.405(5)
C2 H2 0.9300
C3 C4 1.410(5)
C3 C8 1.419(4)
C4 C5 1.356(5)
C4 H4 0.9300
C5 C6 1.425(5)
C5 C11 1.500(5)
C6 C7 1.397(5)
C6 C12 1.436(5)
C7 C8 1.424(4)
C7 C13 1.440(4)
C8 C9 1.438(5)
C10 H10A 0.9600
C10 H10B 0.9600
C10 H10C 0.9600
C11 H11A 0.9600
C11 H11B 0.9600
C11 H11C 0.9600
C13 C14 1.192(4)
C14 C15 1.432(4)
C15 C16 1.385(5)
C15 C20 1.389(5)
C16 C17 1.384(4)
C16 H16 0.9300
C17 C18 1.375(5)
C17 H17 0.9300
C18 C19 1.375(4)
C19 C20 1.381(4)
C19 H19 0.9300
C20 H20 0.9300
C21 C22 1.379(4)
C21 C26 1.407(4)
C22 C23 1.369(5)
C22 H22 0.9300
C23 C24 1.383(5)
C23 H23 0.9300
C24 C25 1.380(5)
C24 H24 0.9300
C25 C26 1.388(5)
C25 H25 0.9300
C26 C27 1.441(4)
C27 C28 1.396(4)
C27 C32 1.409(4)
C28 C29 1.371(5)
C28 H28 0.9300
C29 C30 1.387(5)
C29 H29 0.9300
C30 C31 1.373(5)
C30 H30 0.9300
C31 C32 1.382(4)
C31 H31 0.9300
C33 C34 1.497(5)
C33 H33A 0.9700
C33 H33B 0.9700
C34 C35 1.511(7)
C34 H34A 0.9700
C34 H34B 0.9700
C35 C36 1.513(7)
C35 H35A 0.9700
C35 H35B 0.9700
C36 C37 1.501(5)
C36 H36A 0.9700
C36 H36B 0.9700
C37 H37A 0.9700
C37 H37B 0.9700

loop_
_geom_torsion_atom_site_label_1
_geom_torsion_atom_site_label_2
_geom_torsion_atom_site_label_3
_geom_torsion_atom_site_label_4
_geom_torsion
C9 N1 C1 C2 2.8(5)
C9 N1 C1 C10 -179.1(4)
N1 C1 C2 C3 -7.5(5)
C10 C1 C2 C3 174.6(4)
C1 C2 C3 C4 -175.8(3)
C1 C2 C3 C8 2.2(5)
C2 C3 C4 C5 175.8(3)
C8 C3 C4 C5 -2.1(5)
C3 C4 C5 C6 -3.2(5)
C3 C4 C5 C11 179.8(3)
C4 C5 C6 C7 2.4(5)
C11 C5 C6 C7 179.4(3)
C4 C5 C6 C12 -174.2(3)
C11 C5 C6 C12 2.9(5)
C5 C6 C7 C8 3.8(5)
C12 C6 C7 C8 -179.7(3)
C5 C6 C7 C13 -169.7(3)
C12 C6 C7 C13 6.9(5)
C2 C3 C8 C7 -169.8(3)
C4 C3 C8 C7 8.2(4)
C2 C3 C8 C9 6.9(4)
C4 C3 C8 C9 -175.1(3)
C6 C7 C8 C3 -8.9(4)
C13 C7 C8 C3 164.1(3)
C6 C7 C8 C9 174.8(3)
C13 C7 C8 C9 -12.2(5)
C1 N1 C9 N3 -173.6(3)
C1 N1 C9 C8 7.2(5)
C37 N3 C9 N1 -11.9(5)
C33 N3 C9 N1 118.4(3)
C37 N3 C9 C8 167.3(3)
C33 N3 C9 C8 -62.4(4)
C3 C8 C9 N1 -12.0(5)
C7 C8 C9 N1 164.4(3)
C3 C8 C9 N3 168.9(3)
C7 C8 C9 N3 -14.8(5)
C6 C7 C13 C14 38(2)
C8 C7 C13 C14 -135.4(19)
C20 C15 C16 C17 -0.8(5)
C14 C15 C16 C17 178.4(3)
C15 C16 C17 C18 -0.1(5)
C16 C17 C18 C19 0.7(5)
C16 C17 C18 N4 -179.0(3)
C32 N4 C18 C19 60.8(5)
C21 N4 C18 C19 -123.7(3)
C32 N4 C18 C17 -119.5(4)
C21 N4 C18 C17 56.0(5)
C17 C18 C19 C20 -0.3(5)
N4 C18 C19 C20 179.4(3)
C18 C19 C20 C15 -0.6(5)
C16 C15 C20 C19 1.1(5)
C14 C15 C20 C19 -178.0(3)
C32 N4 C21 C22 -174.8(3)
C18 N4 C21 C22 9.0(5)
C32 N4 C21 C26 1.5(3)
C18 N4 C21 C26 -174.8(3)
N4 C21 C22 C23 176.3(3)
C26 C21 C22 C23 0.4(5)
C21 C22 C23 C24 1.6(5)
C22 C23 C24 C25 -2.3(6)
C23 C24 C25 C26 0.9(5)
C24 C25 C26 C21 1.1(5)
C24 C25 C26 C27 -175.2(4)
C22 C21 C26 C25 -1.8(5)
N4 C21 C26 C25 -178.4(3)
C22 C21 C26 C27 175.5(3)
N4 C21 C26 C27 -1.1(3)
C25 C26 C27 C28 -1.4(6)
C21 C26 C27 C28 -178.1(4)
C25 C26 C27 C32 177.0(4)
C21 C26 C27 C32 0.4(3)
C32 C27 C28 C29 -0.4(5)
C26 C27 C28 C29 177.9(4)
C27 C28 C29 C30 0.6(6)
C28 C29 C30 C31 -0.1(6)
C29 C30 C31 C32 -0.6(5)
C30 C31 C32 N4 -178.7(3)
C30 C31 C32 C27 0.8(5)
C21 N4 C32 C31 178.2(3)
C18 N4 C32 C31 -5.6(5)
C21 N4 C32 C27 -1.3(3)
C18 N4 C32 C27 174.9(3)
C28 C27 C32 C31 -0.3(5)
C26 C27 C32 C31 -179.0(3)
C28 C27 C32 N4 179.3(3)
C26 C27 C32 N4 0.6(3)
C9 N3 C33 C34 168.9(3)
C37 N3 C33 C34 -58.3(4)
N3 C33 C34 C35 54.8(5)
C33 C34 C35 C36 -52.5(5)
C34 C35 C36 C37 55.2(5)
C9 N3 C37 C36 -168.0(3)
C33 N3 C37 C36 59.8(4)
C35 C36 C37 N3 -59.1(5)
